data_4305145
loop_
_publ_author_name
'Serap Be\,sli'
'Simon J. Coles'
'David B. Davies'
'Ay\,sen O. Erkovan'
'Michael B. Hursthouse'
'Adem Kili\,c'

_publ_section_title
;
Stable P-N Bridged Cyclophosphazenes with a Spiro or Ansa Arrangement
;
_journal_name_full 'Inorganic Chemistry'
_journal_page_first 5042
_journal_page_last 5044
_journal_paper_doi 10.1021/ic800641s
_journal_volume 47
_journal_year 2008
_chemical_formula_sum 'C12 H26 Cl8 N8 P6'
_chemical_formula_weight 751.83
_chemical_name_systematic
;
 ?
;
_space_group_IT_number 14
_symmetry_cell_setting monoclinic
_symmetry_space_group_name_Hall '-P 2ybc'
_symmetry_space_group_name_H-M 'P 1 21/c 1'
_atom_sites_solution_hydrogens geom
_atom_sites_solution_primary direct
_atom_sites_solution_secondary difmap
_audit_creation_method SHELXL-97
_cell_angle_alpha 90.00
_cell_angle_beta 102.0060(10)
_cell_angle_gamma 90.00
_cell_formula_units_Z 2
_cell_length_a 8.65180(10)
_cell_length_b 11.36330(10)
_cell_length_c 16.0178(2)
_cell_measurement_reflns_used 3064
_cell_measurement_temperature 120(2)
_cell_measurement_theta_max 27.48
_cell_measurement_theta_min 2.91
_cell_volume 1540.31(3)
_computing_cell_refinement 'DENZO, COLLECT'
_computing_data_collection 'DENZO (Otwinowski & Minor, 1997) & COLLECT (Hooft, 1998)'
_computing_data_reduction 'DENZO, COLLECT'
_computing_molecular_graphics 'MERCURY (Macrae, 2008)'
_computing_structure_refinement 'SHELXL-97 (Sheldrick, 1997)'
_computing_structure_solution 'SHELXS-97 (Sheldrick, 1997)'
_diffrn_ambient_temperature 120(2)
_diffrn_detector_area_resol_mean 9.091
_diffrn_measured_fraction_theta_full 0.995
_diffrn_measured_fraction_theta_max 0.995
_diffrn_measurement_device_type 'Bruker-Nonius KappaCCD Area Detector'
_diffrn_measurement_method '\f and \w scans'
_diffrn_radiation_monochromator graphite
_diffrn_radiation_source 'Bruker-Nonius FR591 rotating anode'
_diffrn_radiation_type MoK\a
_diffrn_radiation_wavelength 0.71073
_diffrn_reflns_av_R_equivalents 0.0284
_diffrn_reflns_av_sigmaI/netI 0.0201
_diffrn_reflns_limit_h_max 10
_diffrn_reflns_limit_h_min -11
_diffrn_reflns_limit_k_max 13
_diffrn_reflns_limit_k_min -14
_diffrn_reflns_limit_l_max 20
_diffrn_reflns_limit_l_min -20
_diffrn_reflns_number 20502
_diffrn_reflns_theta_full 27.50
_diffrn_reflns_theta_max 27.50
_diffrn_reflns_theta_min 3.16
_diffrn_standards_decay_% 0
_diffrn_standards_number 0
_exptl_absorpt_coefficient_mu 1.064
_exptl_absorpt_correction_T_max 0.7408
_exptl_absorpt_correction_T_min 0.5922
_exptl_absorpt_correction_type multi-scan
_exptl_absorpt_process_details 'SADABS V2.10 (Sheldrick, G.M., 2003)'
_exptl_crystal_colour colourless
_exptl_crystal_density_diffrn 1.621
_exptl_crystal_density_method 'not measured'
_exptl_crystal_description block
_exptl_crystal_F_000 760
_exptl_crystal_size_max 0.55
_exptl_crystal_size_mid 0.30
_exptl_crystal_size_min 0.30
_refine_diff_density_max 0.545
_refine_diff_density_min -0.483
_refine_diff_density_rms 0.083
_refine_ls_extinction_method none
_refine_ls_goodness_of_fit_ref 1.070
_refine_ls_hydrogen_treatment constr
_refine_ls_matrix_type full
_refine_ls_number_parameters 155
_refine_ls_number_reflns 3526
_refine_ls_number_restraints 0
_refine_ls_restrained_S_all 1.070
_refine_ls_R_factor_all 0.0321
_refine_ls_R_factor_gt 0.0284
_refine_ls_shift/su_max 0.003
_refine_ls_shift/su_mean 0.000
_refine_ls_structure_factor_coef Fsqd
_refine_ls_weighting_details 'calc w=1/[\s^2^(Fo^2^)+(0.0335P)^2^+1.1890P] where P=(Fo^2^+2Fc^2^)/3'
_refine_ls_weighting_scheme calc
_refine_ls_wR_factor_gt 0.0705
_refine_ls_wR_factor_ref 0.0726
_reflns_number_gt 3218
_reflns_number_total 3526
_reflns_threshold_expression >2sigma(I)
_cod_data_source_file ic800641s-file004.cif
_cod_data_source_block 2
_cod_depositor_comments
;
The following automatic conversions were performed:
'_symmetry_cell_setting' value 'Monoclinic' changed to 'monoclinic'
according to '/home/saulius/struct/CIF-dictionaries/cif_core.dic'
dictionary named 'cif_core.dic' version 2.4.1 from 2010-06-29.

Automatic conversion script
Id: cif_fix_enum 1527 2010-12-29 10:47:43Z saulius 
;
_cod_database_code 4305145

loop_
_symmetry_equiv_pos_as_xyz
'x, y, z'
'-x, y+1/2, -z+1/2'
'-x, -y, -z'
'x, -y-1/2, z-1/2'

loop_
_atom_site_label
_atom_site_type_symbol
_atom_site_fract_x
_atom_site_fract_y
_atom_site_fract_z
_atom_site_U_iso_or_equiv
_atom_site_adp_type
_atom_site_occupancy
_atom_site_symmetry_multiplicity
_atom_site_calc_flag
_atom_site_refinement_flags
_atom_site_disorder_assembly
_atom_site_disorder_group
C1 C 0.27717(19) 0.58005(15) 0.06324(10) 0.0180(3) Uani 1 1 d . . .
H1A H 0.3018 0.5762 0.1264 0.022 Uiso 1 1 calc R . .
H1B H 0.2003 0.5169 0.0419 0.022 Uiso 1 1 calc R . .
C2 C 0.20301(19) 0.69825(15) 0.03538(11) 0.0187(3) Uani 1 1 d . . .
H2A H 0.1870 0.7056 -0.0274 0.022 Uiso 1 1 calc R . .
H2B H 0.2748 0.7621 0.0615 0.022 Uiso 1 1 calc R . .
C3 C 0.0445(2) 0.71059(16) 0.06227(11) 0.0212(3) Uani 1 1 d . . .
H3A H -0.0235 0.6430 0.0394 0.025 Uiso 1 1 calc R . .
H3B H 0.0626 0.7073 0.1253 0.025 Uiso 1 1 calc R . .
C4 C -0.0413(2) 0.82327(18) 0.03186(12) 0.0287(4) Uani 1 1 d . . .
H4A H -0.0560 0.8283 -0.0310 0.034 Uiso 1 1 calc R . .
H4B H 0.0242 0.8910 0.0568 0.034 Uiso 1 1 calc R . .
C5 C -0.2025(2) 0.8312(2) 0.05638(14) 0.0350(5) Uani 1 1 d . . .
H5A H -0.2664 0.7618 0.0332 0.042 Uiso 1 1 calc R . .
H5B H -0.1872 0.8288 0.1194 0.042 Uiso 1 1 calc R . .
C6 C -0.2926(3) 0.9413(2) 0.02398(17) 0.0504(6) Uani 1 1 d . . .
H6A H -0.2308 1.0106 0.0472 0.076 Uiso 1 1 calc R . .
H6B H -0.3940 0.9419 0.0422 0.076 Uiso 1 1 calc R . .
H6C H -0.3115 0.9431 -0.0385 0.076 Uiso 1 1 calc R . .
N1 N 0.72840(16) 0.51943(12) 0.12143(9) 0.0175(3) Uani 1 1 d . . .
N2 N 0.75106(17) 0.36214(14) 0.25140(9) 0.0257(3) Uani 1 1 d . . .
N3 N 0.49776(16) 0.35845(13) 0.11786(9) 0.0185(3) Uani 1 1 d . . .
N4 N 0.42308(16) 0.55950(12) 0.03138(8) 0.0153(3) Uani 1 1 d . . .
P1 P 0.56672(5) 0.46385(4) 0.07057(2) 0.01379(10) Uani 1 1 d . . .
P2 P 0.82545(5) 0.46578(4) 0.20688(3) 0.01701(10) Uani 1 1 d . . .
P3 P 0.58858(5) 0.30573(4) 0.20508(3) 0.01637(10) Uani 1 1 d . . .
Cl1 Cl 1.03719(5) 0.41240(4) 0.18854(3) 0.02875(12) Uani 1 1 d . . .
Cl2 Cl 0.88930(7) 0.59460(5) 0.29126(3) 0.03647(13) Uani 1 1 d . . .
Cl3 Cl 0.62265(7) 0.13363(4) 0.19033(3) 0.03880(14) Uani 1 1 d . . .
Cl4 Cl 0.44439(5) 0.30366(5) 0.28759(3) 0.02951(12) Uani 1 1 d . . .

loop_
_atom_site_aniso_label
_atom_site_aniso_U_11
_atom_site_aniso_U_22
_atom_site_aniso_U_33
_atom_site_aniso_U_23
_atom_site_aniso_U_13
_atom_site_aniso_U_12
C1 0.0190(8) 0.0208(8) 0.0151(8) 0.0017(6) 0.0056(6) 0.0015(6)
C2 0.0196(8) 0.0203(8) 0.0162(8) 0.0008(6) 0.0038(6) 0.0027(6)
C3 0.0183(8) 0.0258(9) 0.0191(8) -0.0017(7) 0.0033(6) 0.0023(7)
C4 0.0306(10) 0.0342(10) 0.0230(9) 0.0051(8) 0.0096(7) 0.0135(8)
C5 0.0268(10) 0.0437(12) 0.0354(11) 0.0021(9) 0.0088(8) 0.0094(9)
C6 0.0443(14) 0.0589(16) 0.0502(15) 0.0056(12) 0.0152(11) 0.0277(12)
N1 0.0189(7) 0.0190(7) 0.0130(6) 0.0035(5) -0.0003(5) -0.0019(5)
N2 0.0214(7) 0.0368(9) 0.0163(7) 0.0133(6) -0.0023(6) -0.0041(7)
N3 0.0186(7) 0.0214(7) 0.0137(6) 0.0058(5) -0.0006(5) -0.0030(5)
N4 0.0173(6) 0.0189(7) 0.0094(6) 0.0025(5) 0.0016(5) 0.0035(5)
P1 0.0159(2) 0.0154(2) 0.00920(19) 0.00310(14) 0.00057(15) 0.00091(15)
P2 0.0163(2) 0.0209(2) 0.0122(2) 0.00235(15) -0.00093(15) -0.00054(16)
P3 0.0190(2) 0.0182(2) 0.01164(19) 0.00552(15) 0.00265(15) 0.00111(16)
Cl1 0.0182(2) 0.0322(3) 0.0356(3) 0.00786(19) 0.00503(17) 0.00349(17)
Cl2 0.0451(3) 0.0350(3) 0.0232(2) -0.01051(19) -0.0070(2) -0.0004(2)
Cl3 0.0626(4) 0.0208(2) 0.0297(3) 0.00311(18) 0.0022(2) 0.0121(2)
Cl4 0.0261(2) 0.0448(3) 0.0201(2) 0.00745(18) 0.01038(17) -0.00066(19)

loop_
_atom_type_symbol
_atom_type_description
_atom_type_scat_dispersion_real
_atom_type_scat_dispersion_imag
_atom_type_scat_source
C C 0.0033 0.0016 'International Tables Vol C Tables 4.2.6.8 and 6.1.1.4'
H H 0.0000 0.0000 'International Tables Vol C Tables 4.2.6.8 and 6.1.1.4'
N N 0.0061 0.0033 'International Tables Vol C Tables 4.2.6.8 and 6.1.1.4'
P P 0.1023 0.0942 'International Tables Vol C Tables 4.2.6.8 and 6.1.1.4'
Cl Cl 0.1484 0.1585 'International Tables Vol C Tables 4.2.6.8 and 6.1.1.4'

loop_
_geom_angle_atom_site_label_1
_geom_angle_atom_site_label_2
_geom_angle_atom_site_label_3
_geom_angle
_geom_angle_site_symmetry_1
_geom_angle_site_symmetry_3
_geom_angle_publ_flag
N4 C1 C2 112.27(13) . . ?
C1 C2 C3 110.40(14) . . ?
C4 C3 C2 113.43(15) . . ?
C3 C4 C5 112.44(17) . . ?
C6 C5 C4 113.24(19) . . ?
P2 N1 P1 122.94(9) . . ?
P2 N2 P3 119.70(9) . . ?
P3 N3 P1 122.69(9) . . ?
C1 N4 P1 126.57(11) . . ?
C1 N4 P1 125.79(11) . 3_665 ?
P1 N4 P1 94.43(7) . 3_665 ?
N1 P1 N3 115.40(7) . . ?
N1 P1 N4 116.02(7) . . ?
N3 P1 N4 110.10(7) . . ?
N1 P1 N4 110.01(7) . 3_665 ?
N3 P1 N4 116.37(7) . 3_665 ?
N4 P1 N4 85.57(7) . 3_665 ?
N1 P1 P1 122.14(6) . 3_665 ?
N3 P1 P1 122.46(6) . 3_665 ?
N4 P1 P1 42.83(5) . 3_665 ?
N4 P1 P1 42.74(5) 3_665 3_665 ?
N1 P2 N2 119.18(8) . . ?
N1 P2 Cl2 109.17(6) . . ?
N2 P2 Cl2 108.84(6) . . ?
N1 P2 Cl1 109.14(6) . . ?
N2 P2 Cl1 108.07(6) . . ?
Cl2 P2 Cl1 100.87(3) . . ?
N3 P3 N2 119.57(8) . . ?
N3 P3 Cl4 109.09(6) . . ?
N2 P3 Cl4 108.10(6) . . ?
N3 P3 Cl3 109.06(6) . . ?
N2 P3 Cl3 108.26(7) . . ?
Cl4 P3 Cl3 101.21(3) . . ?

loop_
_geom_bond_atom_site_label_1
_geom_bond_atom_site_label_2
_geom_bond_distance
_geom_bond_site_symmetry_2
_geom_bond_publ_flag
C1 N4 1.475(2) . ?
C1 C2 1.515(2) . ?
C2 C3 1.527(2) . ?
C3 C4 1.509(2) . ?
C4 C5 1.528(3) . ?
C5 C6 1.508(3) . ?
N1 P2 1.5723(14) . ?
N1 P1 1.5954(14) . ?
N2 P2 1.5813(15) . ?
N2 P3 1.5823(15) . ?
N3 P3 1.5720(14) . ?
N3 P1 1.5975(14) . ?
N4 P1 1.6718(14) . ?
N4 P1 1.6748(13) 3_665 ?
P1 N4 1.6748(13) 3_665 ?
P1 P1 2.4562(8) 3_665 ?
P2 Cl2 1.9910(6) . ?
P2 Cl1 2.0085(6) . ?
P3 Cl4 1.9974(6) . ?
P3 Cl3 1.9990(6) . ?
